data_1521361
loop_
_publ_author_name
'Kamegashira, N.'
'Mori, T.'
'Imamura, A.'
'Hinatsu, Y.'

_publ_section_title
;
 Crystal structure and magnetic property of La2 Mn Ru O6 phase
;
_journal_name_full 'Journal of Alloys Compd.'
_journal_page_first 6
_journal_page_last 11
_journal_volume 302
_journal_year 2000
_chemical_formula_sum 'La2 Mn O5.985 Ru'
_chemical_name_systematic 'La2 Mn Ru O5.985'
_space_group_IT_number 62
_symmetry_space_group_name_Hall '-P 2ac 2n'
_symmetry_space_group_name_H-M 'P n m a'
_cell_angle_alpha 90
_cell_angle_beta 90
_cell_angle_gamma 90
_cell_formula_units_Z 2
_cell_length_a 5.6913
_cell_length_b 7.8355
_cell_length_c 5.55
_cell_volume 247.498
_citation_journal_id_ASTM JALCEU
_cod_data_source_file Kamegashira_JALCEU_2000_1331.cif
_cod_data_source_block La2Mn1O5.985Ru1
_cod_original_cell_volume 247.4977
_cod_original_formula_sum 'La2 Mn1 O5.985 Ru1'
_cod_database_code 1521361

loop_
_symmetry_equiv_pos_as_xyz
x,y,z
-x+1/2,-y,z+1/2
x+1/2,-y+1/2,-z+1/2
-x,y+1/2,-z
-x,-y,-z
x-1/2,y,-z-1/2
-x-1/2,y-1/2,z-1/2
x,-y-1/2,z

loop_
_atom_site_label
_atom_site_type_symbol
_atom_site_fract_x
_atom_site_fract_y
_atom_site_fract_z
_atom_site_occupancy
_atom_site_U_iso_or_equiv
O1 O-2 0.487 0.25 -0.092 0.9975 0.0
Mn1 Mn+2 0 0 0.5 0.5 0.0
Ru1 Ru+2 0 0 0.5 0.5 0.0
La1 La+3 0.049 0.25 0.096 1 0.0
O2 O-2 0.292 0.46 0.284 0.9975 0.0
